data_7112507
loop_
_publ_author_name
'Mascitti, Vincent'
'Thuma, Benjamin A.'
'Smith, Aaron C.'
'Robinson, Ralph P.'
'Brandt, Thomas'
'Kalgutkar, Amit S.'
'Maurer, Tristan S.'
'Samas, Brian'
'Sharma, Raman'

_publ_section_title
;
 On the importance of synthetic organic chemistry in drug discovery:
 reflections on the discovery of antidiabetic agent ertugliflozin
;
_journal_issue 1
_journal_name_full MedChemComm
_journal_page_first 101
_journal_paper_doi 10.1039/c2md20163a
_journal_volume 4
_journal_year 2013
_chemical_absolute_configuration ad
_chemical_formula_sum 'C37 H43 Cl O17'
_chemical_formula_weight 795.16
_chemical_name_systematic
;
?
;
_space_group_IT_number 4
_symmetry_cell_setting monoclinic
_symmetry_space_group_name_Hall 'P 2yb'
_symmetry_space_group_name_H-M 'P 1 21 1'
_atom_sites_solution_hydrogens geom
_atom_sites_solution_primary direct
_atom_sites_solution_secondary difmap
_audit_creation_method SHELXL-97
_cell_angle_alpha 90.00
_cell_angle_beta 113.3510(10)
_cell_angle_gamma 90.00
_cell_formula_units_Z 2
_cell_length_a 16.0735(5)
_cell_length_b 7.0772(2)
_cell_length_c 18.7585(6)
_cell_measurement_reflns_used 2090
_cell_measurement_temperature 298(2)
_cell_measurement_theta_max 45.07
_cell_measurement_theta_min 2.57
_cell_volume 1959.10(10)
_computing_cell_refinement 'Bruker SAINT'
_computing_data_collection 'Bruker APEX2'
_computing_data_reduction 'Bruker SAINT'
_computing_molecular_graphics 'Bruker SHELXTL'
_computing_publication_material 'Bruker SHELXTL'
_computing_structure_refinement 'SHELXL-97 (Sheldrick, 1997)'
_computing_structure_solution 'SHELXS-97 (Sheldrick, 1990)'
_diffrn_ambient_temperature 298(2)
_diffrn_measured_fraction_theta_full 0.945
_diffrn_measured_fraction_theta_max 0.945
_diffrn_measurement_device_type 'Bruker APEX'
_diffrn_measurement_method '\f and \w scans'
_diffrn_radiation_monochromator graphite
_diffrn_radiation_source 'fine-focus sealed tube'
_diffrn_radiation_type CuK\a
_diffrn_radiation_wavelength 1.54178
_diffrn_reflns_av_R_equivalents 0.0317
_diffrn_reflns_av_sigmaI/netI 0.0454
_diffrn_reflns_limit_h_max 16
_diffrn_reflns_limit_h_min -16
_diffrn_reflns_limit_k_max 5
_diffrn_reflns_limit_k_min -7
_diffrn_reflns_limit_l_max 19
_diffrn_reflns_limit_l_min -19
_diffrn_reflns_number 9621
_diffrn_reflns_theta_full 54.23
_diffrn_reflns_theta_max 54.23
_diffrn_reflns_theta_min 2.57
_diffrn_standards_number 0
_exptl_absorpt_coefficient_mu 1.507
_exptl_absorpt_correction_T_max 0.927
_exptl_absorpt_correction_T_min 0.835
_exptl_absorpt_correction_type empirical
_exptl_absorpt_process_details SADABS
_exptl_crystal_density_diffrn 1.348
_exptl_crystal_density_method 'not measured'
_exptl_crystal_F_000 836
_exptl_crystal_size_max 0.35
_exptl_crystal_size_mid 0.10
_exptl_crystal_size_min 0.05
_refine_diff_density_max 0.242
_refine_diff_density_min -0.171
_refine_diff_density_rms 0.033
_refine_ls_abs_structure_details 'Flack H D (1983), Acta Cryst. A39, 876-881'
_refine_ls_abs_structure_Flack 0.03(3)
_refine_ls_extinction_coef 0.0022(3)
_refine_ls_extinction_expression Fc^*^=kFc[1+0.001xFc^2^\l^3^/sin(2\q)]^-1/4^
_refine_ls_extinction_method SHELXL
_refine_ls_goodness_of_fit_ref 1.036
_refine_ls_hydrogen_treatment mixed
_refine_ls_matrix_type full
_refine_ls_number_parameters 513
_refine_ls_number_reflns 3635
_refine_ls_number_restraints 2
_refine_ls_restrained_S_all 1.036
_refine_ls_R_factor_all 0.0537
_refine_ls_R_factor_gt 0.0418
_refine_ls_shift/su_max 0.002
_refine_ls_shift/su_mean 0.000
_refine_ls_structure_factor_coef Fsqd
_refine_ls_weighting_details 'calc w=1/[\s^2^(Fo^2^)+(0.0709P)^2^+0.0158P] where P=(Fo^2^+2Fc^2^)/3'
_refine_ls_weighting_scheme calc
_refine_ls_wR_factor_gt 0.1062
_refine_ls_wR_factor_ref 0.1152
_reflns_number_gt 3045
_reflns_number_total 3635
_reflns_threshold_expression >2sigma(I)
_cod_data_source_file c2md20163a.txt
_cod_data_source_block z159
_cod_depositor_comments
;
The following automatic conversions were performed:

'_symmetry_cell_setting' value 'Monoclinic' changed to 'monoclinic'
according to
/usr/data/users/saulius/automatic-downloads/retrospective/RSC/lib/dictionaries/cif_core.dic
dictionary named 'cif_core.dic' version 2.4.2 from 2011-04-26.

Automatic conversion script
Id: cif_fix_values 2281 2013-09-26 08:29:07Z andrius 
;
_cod_original_sg_symbol_H-M P2(1)
_cod_database_code 7112507

loop_
_symmetry_equiv_pos_as_xyz
'x, y, z'
'-x, y+1/2, -z'

loop_
_atom_site_label
_atom_site_type_symbol
_atom_site_fract_x
_atom_site_fract_y
_atom_site_fract_z
_atom_site_U_iso_or_equiv
_atom_site_adp_type
_atom_site_occupancy
_atom_site_symmetry_multiplicity
_atom_site_calc_flag
_atom_site_refinement_flags
_atom_site_disorder_assembly
_atom_site_disorder_group
C1 C 1.7108(4) 0.6751(11) 1.1449(4) 0.114(2) Uani 1 1 d . . .
H1A H 1.7312 0.8001 1.1400 0.171 Uiso 1 1 calc R . .
H1B H 1.7486 0.5838 1.1343 0.171 Uiso 1 1 calc R . .
H1C H 1.7143 0.6571 1.1967 0.171 Uiso 1 1 calc R . .
C2 C 1.6144(4) 0.6506(10) 1.0881(4) 0.0991(19) Uani 1 1 d . . .
H2A H 1.6102 0.6651 1.0353 0.119 Uiso 1 1 calc R . .
H2B H 1.5925 0.5259 1.0933 0.119 Uiso 1 1 calc R . .
C3 C 1.4685(4) 0.7803(9) 1.0694(3) 0.0809(15) Uani 1 1 d . . .
C4 C 1.4203(4) 0.9034(9) 1.0954(4) 0.0968(19) Uani 1 1 d . . .
H4 H 1.4507 0.9875 1.1353 0.116 Uiso 1 1 calc R . .
C5 C 1.3268(4) 0.9021(9) 1.0622(3) 0.0914(17) Uani 1 1 d . . .
H5A H 1.2953 0.9874 1.0799 0.110 Uiso 1 1 calc R . .
C6 C 1.2791(4) 0.7792(9) 1.0041(3) 0.0804(15) Uani 1 1 d . . .
C7 C 1.3288(4) 0.6603(9) 0.9793(3) 0.0962(18) Uani 1 1 d . . .
H7 H 1.2983 0.5774 0.9389 0.115 Uiso 1 1 calc R . .
C8 C 1.4214(4) 0.6568(9) 1.0109(3) 0.0944(18) Uani 1 1 d . . .
H8 H 1.4524 0.5711 0.9928 0.113 Uiso 1 1 calc R . .
C9 C 1.1767(4) 0.7872(9) 0.9651(3) 0.0892(17) Uani 1 1 d . . .
H9A H 1.1537 0.8330 1.0026 0.107 Uiso 1 1 calc R . .
H9B H 1.1600 0.8788 0.9233 0.107 Uiso 1 1 calc R . .
C10 C 1.1307(3) 0.6045(8) 0.9327(3) 0.0766(15) Uani 1 1 d . . .
C11 C 1.1008(3) 0.5635(8) 0.8533(3) 0.0731(14) Uani 1 1 d . . .
H11 H 1.1100 0.6540 0.8212 0.088 Uiso 1 1 calc R . .
C12 C 1.0589(3) 0.3982(8) 0.8202(3) 0.0645(13) Uani 1 1 d . . .
C13 C 1.0426(3) 0.2621(9) 0.8674(3) 0.0801(15) Uani 1 1 d . . .
H13 H 1.0133 0.1493 0.8467 0.096 Uiso 1 1 calc R . .
C14 C 1.0717(4) 0.3010(11) 0.9466(3) 0.0908(18) Uani 1 1 d . . .
H14 H 1.0614 0.2126 0.9789 0.109 Uiso 1 1 calc R . .
C15 C 1.1143(4) 0.4642(10) 0.9774(3) 0.0837(16) Uani 1 1 d . . .
C16 C 1.0228(3) 0.3700(7) 0.7342(3) 0.0601(12) Uani 1 1 d . A .
C17 C 1.0562(3) 0.3239(7) 0.6299(3) 0.0629(12) Uani 1 1 d . . .
C18 C 0.9755(3) 0.4385(7) 0.5743(2) 0.0608(12) Uani 1 1 d . A .
H18 H 0.9965 0.5664 0.5702 0.073 Uiso 1 1 calc R . .
C19 C 0.9018(3) 0.4521(7) 0.6055(2) 0.0556(11) Uani 1 1 d . . .
H19 H 0.8684 0.3325 0.5964 0.067 Uiso 1 1 calc R A .
C20 C 0.9404(3) 0.4965(7) 0.6911(2) 0.0572(11) Uani 1 1 d . A .
H20 H 0.9584 0.6297 0.6993 0.069 Uiso 1 1 calc R . .
C21 C 1.0277(3) 0.1336(8) 0.6507(3) 0.0744(14) Uani 1 1 d . A .
H21A H 0.9777 0.0803 0.6068 0.089 Uiso 1 1 calc R . .
H21B H 1.0778 0.0450 0.6674 0.089 Uiso 1 1 calc R . .
C23 C 0.8585(4) 0.5914(11) 0.7668(3) 0.0820(16) Uani 1 1 d . A .
C24 C 0.8004(4) 0.5145(11) 0.8058(3) 0.112(2) Uani 1 1 d . . .
H99D H 0.8378 0.4503 0.8526 0.168 Uiso 1 1 calc R . .
H99E H 0.7572 0.4274 0.7715 0.168 Uiso 1 1 calc R . .
H99F H 0.7690 0.6164 0.8181 0.168 Uiso 1 1 calc R . .
C25 C 0.7528(3) 0.5478(6) 0.5191(2) 0.0552(12) Uani 1 1 d . . .
H26 H 0.7280 0.4653 0.5478 0.066 Uiso 1 1 calc R A .
C26 C 0.6707(3) 0.3843(7) 0.4013(3) 0.0659(13) Uani 1 1 d . . .
H27 H 0.6450 0.2972 0.4278 0.079 Uiso 1 1 calc R A .
C27 C 0.6076(3) 0.5548(7) 0.3687(3) 0.0644(12) Uani 1 1 d . A .
H28 H 0.6311 0.6335 0.3379 0.077 Uiso 1 1 calc R . .
C28 C 0.6015(3) 0.6709(7) 0.4338(3) 0.0605(12) Uani 1 1 d . . .
H29 H 0.5691 0.6004 0.4599 0.073 Uiso 1 1 calc R A .
C29 C 0.6962(3) 0.7227(6) 0.4917(3) 0.0592(12) Uani 1 1 d . A .
H30 H 0.7249 0.8091 0.4675 0.071 Uiso 1 1 calc R . .
C30 C 0.6906(6) 0.2822(11) 0.3396(4) 0.104(2) Uani 1 1 d . A .
C31 C 0.6671(9) 0.0761(19) 0.2424(4) 0.298(10) Uani 1 1 d . A .
H90A H 0.7189 0.1488 0.2454 0.447 Uiso 1 1 calc R . .
H90B H 0.6194 0.0913 0.1918 0.447 Uiso 1 1 calc R . .
H90C H 0.6836 -0.0549 0.2510 0.447 Uiso 1 1 calc R . .
C32 C 0.4956(4) 0.4809(10) 0.2440(3) 0.0938(18) Uani 1 1 d . A .
C33 C 0.3993(4) 0.4349(10) 0.1991(3) 0.107(2) Uani 1 1 d . . .
H98D H 0.3619 0.5255 0.2106 0.160 Uiso 1 1 calc R . .
H98E H 0.3867 0.3107 0.2129 0.160 Uiso 1 1 calc R . .
H98F H 0.3866 0.4386 0.1446 0.160 Uiso 1 1 calc R . .
C34 C 0.4806(3) 0.8923(8) 0.4138(3) 0.0698(14) Uani 1 1 d . . .
C36 C 0.7285(3) 0.9868(9) 0.5791(3) 0.0766(14) Uani 1 1 d . A .
C22A C 1.1320(3) 0.3178(11) 0.6010(3) 0.0845(16) Uani 0.544(9) 1 d P A 1
H22A H 1.1114 0.2448 0.5534 0.101 Uiso 0.544(9) 1 calc PR A 1
H22B H 1.1434 0.4455 0.5885 0.101 Uiso 0.544(9) 1 calc PR A 1
C35A C 0.4388(4) 1.0610(9) 0.3691(3) 0.0954(18) Uani 1 1 d . A .
H98A H 0.3749 1.0599 0.3573 0.143 Uiso 1 1 calc R . .
H98B H 0.4482 1.0623 0.3217 0.143 Uiso 1 1 calc R . .
H98C H 0.4656 1.1716 0.3990 0.143 Uiso 1 1 calc R . .
C37A C 0.7261(4) 1.0471(9) 0.6537(3) 0.0942(17) Uani 1 1 d . . .
H99A H 0.7745 0.9873 0.6958 0.141 Uiso 1 1 calc R . .
H99B H 0.6691 1.0114 0.6551 0.141 Uiso 1 1 calc R . .
H99C H 0.7330 1.1818 0.6587 0.141 Uiso 1 1 calc R . .
C22B C 1.1320(3) 0.3178(11) 0.6010(3) 0.0845(16) Uani 0.456(9) 1 d P A 2
H22C H 1.1824 0.2505 0.6396 0.101 Uiso 0.456(9) 1 calc PR A 2
H22D H 1.1110 0.2417 0.5542 0.101 Uiso 0.456(9) 1 calc PR A 2
Cl01 Cl 1.14705(12) 0.5017(3) 1.07725(8) 0.1229(7) Uani 1 1 d . . .
O1 O 1.5616(3) 0.7935(6) 1.1053(2) 0.0939(11) Uani 1 1 d . . .
O2 O 1.08877(18) 0.4196(4) 0.70501(17) 0.0648(8) Uani 1 1 d . A .
O3 O 1.0004(2) 0.1778(5) 0.71350(19) 0.0723(9) Uani 1 1 d . . .
O5 O 0.9452(2) 0.3518(6) 0.50032(19) 0.0794(10) Uani 1 1 d . . .
H5 H 0.8901 0.3630 0.4784 0.119 Uiso 1 1 calc R A .
O6 O 0.87252(19) 0.4588(5) 0.72135(17) 0.0688(9) Uani 1 1 d . . .
O8 O 0.8888(4) 0.7469(8) 0.7750(3) 0.1225(17) Uani 1 1 d . . .
O9 O 0.84035(19) 0.6029(4) 0.56530(17) 0.0601(8) Uani 1 1 d . A .
O10 O 0.75639(19) 0.4528(5) 0.45375(17) 0.0642(8) Uani 1 1 d . A .
O11 O 0.7527(4) 0.3265(8) 0.3222(3) 0.1244(18) Uani 1 1 d . . .
O12 O 0.6327(4) 0.1486(7) 0.3077(3) 0.1217(16) Uani 1 1 d . . .
O13 O 0.5169(2) 0.4939(5) 0.32070(18) 0.0714(9) Uani 1 1 d . . .
O15 O 0.5504(3) 0.5007(8) 0.2162(2) 0.1180(15) Uani 1 1 d . . .
O16 O 0.55307(19) 0.8398(5) 0.39985(19) 0.0702(9) Uani 1 1 d . A .
O17 O 0.4553(2) 0.8061(6) 0.4571(2) 0.0933(11) Uani 1 1 d . A .
O19 O 0.68865(19) 0.8119(5) 0.55764(18) 0.0653(8) Uani 1 1 d . . .
O21 O 0.7607(3) 1.0696(6) 0.5420(3) 0.1104(15) Uani 1 1 d . . .
O3A O 1.2107(4) 0.2438(10) 0.6508(4) 0.090(3) Uani 0.544(9) 1 d P A 1
H3A H 1.2025 0.1339 0.6604 0.135 Uiso 0.544(9) 1 calc PR A 1
O3B O 1.1630(5) 0.4711(14) 0.5860(5) 0.096(3) Uani 0.456(9) 1 d PD A 2
H3B H 1.1909 0.5892 0.6166 0.145 Uiso 0.456(9) 1 d PD A 2

loop_
_atom_site_aniso_label
_atom_site_aniso_U_11
_atom_site_aniso_U_22
_atom_site_aniso_U_33
_atom_site_aniso_U_23
_atom_site_aniso_U_13
_atom_site_aniso_U_12
C1 0.084(4) 0.127(6) 0.133(6) -0.012(4) 0.044(4) -0.003(4)
C2 0.101(5) 0.111(5) 0.102(5) -0.021(4) 0.058(4) -0.001(4)
C3 0.092(4) 0.080(4) 0.083(4) 0.001(3) 0.048(3) -0.003(3)
C4 0.091(4) 0.100(5) 0.106(5) -0.030(4) 0.046(4) -0.013(4)
C5 0.105(5) 0.091(5) 0.089(4) -0.020(3) 0.050(4) 0.000(3)
C6 0.093(4) 0.085(4) 0.066(3) 0.000(3) 0.035(3) 0.011(3)
C7 0.090(4) 0.108(5) 0.079(4) -0.021(3) 0.020(3) 0.018(3)
C8 0.099(5) 0.100(5) 0.083(4) -0.024(4) 0.035(4) 0.012(4)
C9 0.096(4) 0.093(5) 0.075(4) 0.001(3) 0.031(3) 0.023(4)
C10 0.075(3) 0.092(5) 0.062(3) 0.006(3) 0.027(3) 0.014(3)
C11 0.075(3) 0.080(4) 0.068(4) 0.008(3) 0.033(3) 0.009(3)
C12 0.061(3) 0.077(4) 0.059(3) 0.006(3) 0.028(2) 0.008(3)
C13 0.075(3) 0.095(5) 0.073(4) 0.021(3) 0.032(3) 0.013(3)
C14 0.084(4) 0.115(6) 0.078(4) 0.040(4) 0.037(3) 0.021(4)
C15 0.079(4) 0.111(6) 0.061(3) 0.012(3) 0.028(3) 0.016(4)
C16 0.061(3) 0.060(4) 0.063(3) 0.005(2) 0.029(2) 0.003(2)
C17 0.057(3) 0.069(4) 0.067(3) -0.004(2) 0.029(2) 0.004(2)
C18 0.060(3) 0.062(3) 0.064(3) -0.006(2) 0.029(2) -0.004(2)
C19 0.051(3) 0.050(3) 0.066(3) 0.004(2) 0.024(2) 0.000(2)
C20 0.059(3) 0.058(3) 0.061(3) 0.002(2) 0.031(2) 0.002(2)
C21 0.074(3) 0.072(4) 0.075(3) 0.000(3) 0.028(3) 0.011(3)
C23 0.085(4) 0.094(5) 0.079(4) 0.001(3) 0.045(3) 0.023(3)
C24 0.101(4) 0.165(7) 0.099(4) 0.012(4) 0.070(4) 0.026(4)
C25 0.059(3) 0.051(3) 0.061(3) 0.003(2) 0.029(2) 0.001(2)
C26 0.073(3) 0.060(4) 0.060(3) 0.002(2) 0.022(3) 0.007(2)
C27 0.059(3) 0.067(4) 0.069(3) 0.007(2) 0.027(2) 0.001(2)
C28 0.056(3) 0.056(3) 0.076(3) 0.009(2) 0.032(2) 0.008(2)
C29 0.063(3) 0.054(3) 0.072(3) 0.009(2) 0.039(2) 0.007(2)
C30 0.130(6) 0.091(6) 0.074(4) 0.005(4) 0.021(4) 0.051(5)
C31 0.43(2) 0.290(16) 0.090(6) -0.060(7) 0.017(9) 0.233(15)
C32 0.090(4) 0.115(5) 0.074(4) 0.018(4) 0.030(3) -0.003(4)
C33 0.079(4) 0.136(6) 0.083(4) 0.010(4) 0.007(3) -0.005(4)
C34 0.054(3) 0.075(4) 0.082(4) -0.001(3) 0.030(3) 0.006(2)
C36 0.068(3) 0.067(4) 0.091(4) -0.005(3) 0.028(3) -0.005(3)
C22A 0.061(3) 0.118(6) 0.076(4) -0.015(3) 0.028(3) 0.009(4)
C35A 0.076(4) 0.098(5) 0.109(4) 0.006(3) 0.033(3) 0.034(3)
C37A 0.122(5) 0.066(4) 0.097(4) -0.015(3) 0.046(4) -0.002(3)
C22B 0.061(3) 0.118(6) 0.076(4) -0.015(3) 0.028(3) 0.009(4)
Cl01 0.1316(14) 0.1720(19) 0.0627(9) 0.0146(9) 0.0360(9) 0.0227(12)
O1 0.095(3) 0.087(3) 0.108(3) -0.015(2) 0.049(2) -0.005(2)
O2 0.0587(18) 0.078(2) 0.0639(19) -0.0026(16) 0.0306(15) 0.0036(15)
O3 0.079(2) 0.060(3) 0.083(2) 0.0025(18) 0.0382(19) 0.0040(17)
O5 0.068(2) 0.106(3) 0.065(2) -0.0140(19) 0.0277(17) 0.012(2)
O6 0.0641(19) 0.084(3) 0.068(2) 0.0009(18) 0.0365(16) 0.0058(16)
O8 0.169(5) 0.102(4) 0.131(4) -0.017(3) 0.097(4) 0.013(4)
O9 0.0568(19) 0.054(2) 0.070(2) 0.0047(15) 0.0255(16) 0.0026(15)
O10 0.0635(19) 0.070(2) 0.0621(19) -0.0008(15) 0.0281(15) 0.0106(15)
O11 0.151(4) 0.130(4) 0.111(4) -0.024(3) 0.071(3) 0.030(3)
O12 0.163(4) 0.091(4) 0.083(3) -0.017(3) 0.019(3) 0.010(3)
O13 0.066(2) 0.079(3) 0.066(2) 0.0054(18) 0.0233(16) -0.0004(17)
O15 0.106(3) 0.171(5) 0.074(3) 0.021(3) 0.031(2) 0.001(3)
O16 0.0602(19) 0.069(2) 0.092(2) 0.0188(18) 0.0420(17) 0.0169(16)
O17 0.080(2) 0.103(3) 0.116(3) 0.008(3) 0.059(2) 0.011(2)
O19 0.0681(19) 0.055(2) 0.085(2) -0.0060(17) 0.0427(17) -0.0059(16)
O21 0.152(4) 0.076(3) 0.121(4) -0.006(2) 0.073(3) -0.043(3)
O3A 0.062(5) 0.109(6) 0.095(5) -0.006(4) 0.028(4) 0.021(4)
O3B 0.083(6) 0.106(8) 0.115(7) -0.021(5) 0.055(5) -0.023(5)

loop_
_atom_type_symbol
_atom_type_description
_atom_type_scat_dispersion_real
_atom_type_scat_dispersion_imag
_atom_type_scat_source
C C 0.0181 0.0091 'International Tables Vol C Tables 4.2.6.8 and 6.1.1.4'
H H 0.0000 0.0000 'International Tables Vol C Tables 4.2.6.8 and 6.1.1.4'
O O 0.0492 0.0322 'International Tables Vol C Tables 4.2.6.8 and 6.1.1.4'
Cl Cl 0.3639 0.7018 'International Tables Vol C Tables 4.2.6.8 and 6.1.1.4'

loop_
_geom_angle_atom_site_label_1
_geom_angle_atom_site_label_2
_geom_angle_atom_site_label_3
_geom_angle
O1 C2 C1 107.1(5)
C8 C3 C4 118.5(5)
C8 C3 O1 125.5(5)
C4 C3 O1 116.0(5)
C3 C4 C5 120.1(6)
C6 C5 C4 122.0(5)
C7 C6 C5 116.4(5)
C7 C6 C9 122.1(5)
C5 C6 C9 121.4(5)
C6 C7 C8 123.3(6)
C7 C8 C3 119.7(5)
C10 C9 C6 115.6(5)
C15 C10 C11 115.2(6)
C15 C10 C9 123.6(5)
C11 C10 C9 121.1(5)
C12 C11 C10 123.9(5)
C11 C12 C13 118.8(5)
C11 C12 C16 120.9(4)
C13 C12 C16 120.0(5)
C14 C13 C12 118.0(6)
C15 C14 C13 121.5(6)
C14 C15 C10 122.6(5)
C14 C15 Cl01 118.2(5)
C10 C15 Cl01 119.2(5)
O2 C16 O3 106.2(3)
O2 C16 C12 110.7(4)
O3 C16 C12 111.7(4)
O2 C16 C20 105.9(3)
O3 C16 C20 110.0(4)
C12 C16 C20 112.0(4)
O2 C17 C22A 109.0(4)
O2 C17 C21 101.1(4)
C22A C17 C21 115.6(4)
O2 C17 C18 107.1(4)
C22A C17 C18 110.7(4)
C21 C17 C18 112.5(4)
O5 C18 C19 112.8(4)
O5 C18 C17 107.9(4)
C19 C18 C17 110.4(4)
O9 C19 C20 108.1(3)
O9 C19 C18 108.7(3)
C20 C19 C18 111.6(3)
O6 C20 C19 108.9(3)
O6 C20 C16 108.3(3)
C19 C20 C16 110.1(4)
O3 C21 C17 103.7(4)
O8 C23 O6 124.3(5)
O8 C23 C24 125.2(6)
O6 C23 C24 110.4(7)
O9 C25 O10 107.1(3)
O9 C25 C29 108.0(4)
O10 C25 C29 108.8(3)
O10 C26 C30 104.7(5)
O10 C26 C27 108.2(4)
C30 C26 C27 112.3(4)
O13 C27 C28 107.1(3)
O13 C27 C26 111.0(4)
C28 C27 C26 110.5(4)
O16 C28 C27 107.1(4)
O16 C28 C29 109.3(4)
C27 C28 C29 109.9(3)
O19 C29 C25 108.3(4)
O19 C29 C28 108.5(3)
C25 C29 C28 110.1(4)
O11 C30 O12 125.8(7)
O11 C30 C26 122.3(8)
O12 C30 C26 111.9(7)
O15 C32 O13 122.6(6)
O15 C32 C33 124.4(6)
O13 C32 C33 113.0(5)
O17 C34 O16 122.7(5)
O17 C34 C35A 126.6(4)
O16 C34 C35A 110.7(5)
O21 C36 O19 122.5(5)
O21 C36 C37A 126.9(6)
O19 C36 C37A 110.6(5)
O3A C22A C17 115.5(5)
C3 O1 C2 117.8(4)
C16 O2 C17 102.7(3)
C16 O3 C21 107.7(3)
C23 O6 C20 117.6(4)
C25 O9 C19 115.7(3)
C25 O10 C26 113.5(3)
C30 O12 C31 100.5(7)
C32 O13 C27 117.0(4)
C34 O16 C28 120.3(4)
C36 O19 C29 117.3(4)

loop_
_geom_bond_atom_site_label_1
_geom_bond_atom_site_label_2
_geom_bond_distance
C1 C2 1.503(8)
C2 O1 1.437(7)
C3 C8 1.372(8)
C3 C4 1.377(7)
C3 O1 1.379(6)
C4 C5 1.380(8)
C5 C6 1.367(8)
C6 C7 1.364(7)
C6 C9 1.514(7)
C7 C8 1.366(7)
C9 C10 1.494(8)
C10 C15 1.390(8)
C10 C11 1.403(7)
C11 C12 1.369(7)
C12 C13 1.402(7)
C12 C16 1.496(6)
C13 C14 1.397(7)
C14 C15 1.350(9)
C15 Cl01 1.753(5)
C16 O2 1.417(5)
C16 O3 1.421(6)
C16 C20 1.536(6)
C17 O2 1.460(5)
C17 C22A 1.519(6)
C17 C21 1.522(7)
C17 C18 1.534(6)
C18 O5 1.416(5)
C18 C19 1.519(5)
C19 O9 1.447(5)
C19 C20 1.507(6)
C20 O6 1.440(5)
C21 O3 1.445(5)
C23 O8 1.189(7)
C23 O6 1.346(7)
C23 C24 1.497(8)
C25 O9 1.385(5)
C25 O10 1.419(5)
C25 C29 1.500(6)
C26 O10 1.424(5)
C26 C30 1.503(8)
C26 C27 1.538(7)
C27 O13 1.443(5)
C27 C28 1.507(6)
C28 O16 1.431(5)
C28 C29 1.524(6)
C29 O19 1.436(5)
C30 O11 1.209(9)
C30 O12 1.295(9)
C31 O12 1.615(9)
C32 O15 1.197(6)
C32 O13 1.344(6)
C32 C33 1.475(8)
C34 O17 1.208(5)
C34 O16 1.343(5)
C34 C35A 1.460(8)
C36 O21 1.175(6)
C36 O19 1.378(6)
C36 C37A 1.479(7)
C22A O3A 1.345(8)
